data_2234321
loop_
_publ_author_name
'Fridrichov\'a, Michaela'
'F\'abry, Jan'
'Fejfarov\'a, Karla'
'Krupkov\'a, Radmila'
'Van\<ek, P\<remysl'

_publ_section_title
;
 <i>N</i>-[Amino(imino)methyl]uronium tetrafluoroborate
;
_journal_coeditor_code LH5427
_journal_issue 4
_journal_name_full 'Acta Crystallographica Section E'
_journal_page_first o1114
_journal_page_last o1115
_journal_paper_doi 10.1107/S1600536812010665
_journal_volume 68
_journal_year 2012
_chemical_formula_iupac 'C2 H7 N4 O +, B F4 -'
_chemical_formula_moiety 'C2 H7 N4 O +, B F4 -'
_chemical_formula_sum 'C2 H7 B F4 N4 O'
_chemical_formula_weight 189.9
_chemical_name_systematic
;
<i>N</i>-[Amino(imino)methyl]uronium tetrafluoroborate
;
_space_group_IT_number 14
_symmetry_cell_setting monoclinic
_symmetry_space_group_name_Hall '-P 2ybc'
_symmetry_space_group_name_H-M 'P 1 21/c 1'
_cell_angle_alpha 90
_cell_angle_beta 105.689(3)
_cell_angle_gamma 90
_cell_formula_units_Z 4
_cell_length_a 7.8409(3)
_cell_length_b 9.6373(4)
_cell_length_c 9.5199(4)
_cell_measurement_reflns_used 5746
_cell_measurement_temperature 120
_cell_measurement_theta_max 67
_cell_measurement_theta_min 4.58
_cell_volume 692.57(5)
_computing_cell_refinement '<i>CrysAlis PRO</i> (Agilent, 2010)'
_computing_data_collection '<i>CrysAlis PRO</i> (Agilent, 2010)'
_computing_data_reduction '<i>CrysAlis PRO</i> (Agilent, 2010)'
_computing_molecular_graphics '<i>DIAMOND</i> (Brandenburg & Putz, 2005) and <i>PLATON</i> (Spek, 2009)'
_computing_publication_material '<i>JANA2006</i> (Pet\<r\'i\<cek <i>et al.</i>, 2007)'
_computing_structure_refinement '<i>JANA2006</i> (Pet\<r\'i\<cek <i>et al.</i>, 2007)'
_computing_structure_solution '<i>SIR97</i> (Altomare <i>et al.</i>, 1997)'
_diffrn_ambient_temperature 120
_diffrn_detector_area_resol_mean 10.3784
_diffrn_measured_fraction_theta_full 0.99
_diffrn_measured_fraction_theta_max 0.99
_diffrn_measurement_device 'four-cycle diffractometer'
_diffrn_measurement_device_type 'Agilent Xcalibur diffractometer with an Atlas (Gemini ultra Cu) detector'
_diffrn_measurement_method 'Rotation method data acquisition using \w scans'
_diffrn_radiation_monochromator mirror
_diffrn_radiation_source 'Enhance Ultra (Cu) X-ray Source'
_diffrn_radiation_type 'Cu K\a'
_diffrn_radiation_wavelength 1.5418
_diffrn_reflns_av_R_equivalents 0.0202
_diffrn_reflns_av_sigmaI/netI 0.0075
_diffrn_reflns_limit_h_max 9
_diffrn_reflns_limit_h_min -9
_diffrn_reflns_limit_k_max 11
_diffrn_reflns_limit_k_min -11
_diffrn_reflns_limit_l_max 10
_diffrn_reflns_limit_l_min -11
_diffrn_reflns_number 7265
_diffrn_reflns_reduction_process
;
Integration of the CCD images was done by program <i>CrysAlisPro</i>
(Agilent Technologies, 2010). The same program was used for indexing of the
crystal shape and absorption correction.
;
_diffrn_reflns_theta_full 67.09
_diffrn_reflns_theta_max 67.09
_diffrn_reflns_theta_min 5.86
_diffrn_standards_number 0
_exptl_absorpt_coefficient_mu 1.856
_exptl_absorpt_correction_T_max 0.733
_exptl_absorpt_correction_T_min 0.534
_exptl_absorpt_correction_type multi-scan
_exptl_absorpt_process_details
;
(<i>CrysAlis PRO</i>; Agilent, 2010)
;
_exptl_crystal_colour colourless
_exptl_crystal_density_diffrn 1.8207
_exptl_crystal_density_method 'not measured'
_exptl_crystal_description 'irregular shape'
_exptl_crystal_F_000 384
_exptl_crystal_size_max 0.511
_exptl_crystal_size_mid 0.304
_exptl_crystal_size_min 0.167
_refine_diff_density_max 0.13
_refine_diff_density_min -0.15
_refine_ls_extinction_coef 16E2(3)
_refine_ls_extinction_method 'B-C type 1 Lorentzian isotropic (Becker & Coppens, 1974)'
_refine_ls_goodness_of_fit_all 1.74
_refine_ls_goodness_of_fit_ref 1.74
_refine_ls_hydrogen_treatment refxyz
_refine_ls_number_constraints 7
_refine_ls_number_parameters 131
_refine_ls_number_reflns 1230
_refine_ls_number_restraints 0
_refine_ls_R_factor_all 0.0249
_refine_ls_R_factor_gt 0.0242
_refine_ls_shift/su_max 0.0064
_refine_ls_shift/su_mean 0.0011
_refine_ls_structure_factor_coef Fsqd
_refine_ls_weighting_details w=1/(\s^2^(I)+0.0016I^2^)
_refine_ls_weighting_scheme sigma
_refine_ls_wR_factor_all 0.0805
_refine_ls_wR_factor_gt 0.0796
_refine_ls_wR_factor_ref 0.0805
_reflns_number_gt 1189
_reflns_number_total 1230
_reflns_threshold_expression I>3\s(I)
_cod_data_source_file lh5427.cif
_cod_data_source_block I
_cod_original_sg_symbol_H-M 'P 21/c'
_cod_original_formula_sum 'C2 H7 B1 F4 N4 O1'
_cod_database_code 2234321
_cod_database_fobs_code 2234321

loop_
_symmetry_equiv_pos_site_id
_symmetry_equiv_pos_as_xyz
1 x,y,z
2 -x,y+1/2,-z+1/2
3 -x,-y,-z
4 x,-y+1/2,z+1/2

loop_
_atom_site_type_symbol
_atom_site_label
_atom_site_fract_x
_atom_site_fract_y
_atom_site_fract_z
_atom_site_U_iso_or_equiv
_atom_site_adp_type
_atom_site_calc_flag
_atom_site_refinement_flags
_atom_site_occupancy
_atom_site_symmetry_multiplicity
B B1 0.66007(15) 0.44707(12) 0.78507(13) 0.0190(4) Uani d . 1 4
F F1 0.54351(8) 0.40448(7) 0.86358(7) 0.0295(3) Uani d . 1 4
F F2 0.83067(8) 0.45670(7) 0.87576(7) 0.0254(2) Uani d . 1 4
F F3 0.65411(9) 0.35814(7) 0.67085(7) 0.0304(3) Uani d . 1 4
F F4 0.60448(8) 0.58120(6) 0.72842(7) 0.0242(2) Uani d . 1 4
N N1 1.29213(13) 0.25144(10) 0.99490(11) 0.0230(3) Uani d . 1 4
H H1n1 1.3573(19) 0.2796(14) 1.0783(17) 0.0276 Uiso d T 1 4
H H2n1 1.3380(19) 0.2346(15) 0.9280(17) 0.0276 Uiso d T 1 4
C C1 1.12706(13) 0.21215(10) 0.98698(11) 0.0180(3) Uani d . 1 4
O O1 1.05904(10) 0.21991(8) 1.08889(8) 0.0212(3) Uani d . 1 4
N N2 1.03592(11) 0.16014(9) 0.85077(9) 0.0183(3) Uani d . 1 4
H H1n2 1.0786(18) 0.1719(14) 0.7805(17) 0.022 Uiso d T 1 4
C C2 0.86829(13) 0.10769(10) 0.81483(11) 0.0179(3) Uani d . 1 4
N N3 0.77643(12) 0.10138(10) 0.91111(10) 0.0211(3) Uani d . 1 4
H H1n3 0.666(2) 0.0746(14) 0.8846(15) 0.0253 Uiso d T 1 4
H H2n3 0.8179(18) 0.1386(15) 0.9944(17) 0.0253 Uiso d T 1 4
N N4 0.80477(13) 0.06150(10) 0.68075(11) 0.0221(3) Uani d . 1 4
H H1n4 0.702(2) 0.0267(15) 0.6529(15) 0.0265 Uiso d T 1 4
H H2n4 0.8632(19) 0.0642(14) 0.6222(16) 0.0265 Uiso d T 1 4

loop_
_atom_site_aniso_label
_atom_site_aniso_U_11
_atom_site_aniso_U_22
_atom_site_aniso_U_33
_atom_site_aniso_U_12
_atom_site_aniso_U_13
_atom_site_aniso_U_23
_atom_site_aniso_type_symbol
B1 0.0181(6) 0.0208(6) 0.0181(6) 0.0008(4) 0.0052(5) 0.0009(4) B
F1 0.0255(4) 0.0333(4) 0.0341(4) 0.0011(3) 0.0155(3) 0.0082(3) F
F2 0.0189(4) 0.0318(4) 0.0229(4) 0.0015(2) 0.0015(3) 0.0031(2) F
F3 0.0343(4) 0.0309(4) 0.0255(4) 0.0008(3) 0.0074(3) -0.0079(3) F
F4 0.0228(4) 0.0227(4) 0.0254(4) 0.0021(2) 0.0033(3) 0.0046(2) F
N1 0.0199(5) 0.0296(5) 0.0203(5) -0.0050(4) 0.0070(4) -0.0057(4) N
C1 0.0203(5) 0.0156(5) 0.0177(5) 0.0015(4) 0.0048(4) 0.0008(3) C
O1 0.0222(4) 0.0257(4) 0.0165(4) -0.0024(3) 0.0065(3) -0.0025(3) O
N2 0.0188(5) 0.0231(5) 0.0141(5) -0.0012(3) 0.0060(4) 0.0003(3) N
C2 0.0181(5) 0.0162(5) 0.0183(5) 0.0030(4) 0.0031(4) 0.0021(4) C
N3 0.0174(5) 0.0262(5) 0.0196(5) -0.0025(3) 0.0052(4) -0.0031(4) N
N4 0.0202(5) 0.0273(5) 0.0178(5) -0.0020(4) 0.0038(4) -0.0029(4) N

loop_
_atom_type_symbol
_atom_type_scat_dispersion_real
_atom_type_scat_dispersion_imag
_atom_type_scat_source
C 0.0181 0.0091 'International Tables Vol C tables 4.2.6.8 and 6.1.1.1'
H 0.0000 0.0000 'International Tables Vol C tables 4.2.6.8 and 6.1.1.1'
B 0.0090 0.0039 'International Tables Vol C tables 4.2.6.8 and 6.1.1.1'
F 0.0727 0.0534 'International Tables Vol C tables 4.2.6.8 and 6.1.1.1'
N 0.0311 0.0180 'International Tables Vol C tables 4.2.6.8 and 6.1.1.1'
O 0.0492 0.0322 'International Tables Vol C tables 4.2.6.8 and 6.1.1.1'

loop_
_geom_angle_atom_site_label_1
_geom_angle_atom_site_label_2
_geom_angle_atom_site_label_3
_geom_angle
_geom_angle_publ_flag
F1 B1 F2 110.44(9) n
F1 B1 F3 110.76(9) n
F1 B1 F4 107.07(9) n
F2 B1 F3 110.80(9) n
F2 B1 F4 108.70(8) n
F3 B1 F4 108.97(9) n
N1 C1 O1 124.11(9) no
N1 C1 N2 113.66(10) no
O1 C1 N2 122.24(9) no
C1 N2 C2 125.74(10) no
N2 C2 N3 121.10(9) no
N2 C2 N4 117.09(11) no
N3 C2 N4 121.80(10) no
H1n1 N1 H2n1 119.8(15) no
H1n3 N3 H2n3 119.6(15) no
H1n4 N4 H2n4 117.5(14) no
H1n1 N1 C1 117.8(11) no
H2n1 N1 C1 121.3(9) no
C1 N2 H1n2 118.8(9) no
H1n2 N2 C2 114.7(9) no
C2 N3 H1n3 120.0(10) no
C2 N3 H2n3 119.2(11) no
C2 N4 H1n4 121.2(11) no
C2 N4 H2n4 121.3(9) no

loop_
_geom_bond_atom_site_label_1
_geom_bond_atom_site_label_2
_geom_bond_distance
_geom_bond_publ_flag
B1 F1 1.3899(15) yes
B1 F2 1.3852(12) yes
B1 F3 1.3754(14) yes
B1 F4 1.4229(13) yes
N1 C1 1.3309(15) no
C1 O1 1.2293(14) no
C1 N2 1.3936(12) no
N2 C2 1.3627(13) no
C2 N3 1.3113(16) no
C2 N4 1.3159(14) no
N1 H1n1 0.863(14) no
N1 H2n1 0.828(18) no
N2 H1n2 0.833(17) no
N3 H1n3 0.873(15) no
N3 H2n3 0.850(15) no
N4 H1n4 0.844(15) no
N4 H2n4 0.812(17) no

loop_
_geom_hbond_atom_site_label_D
_geom_hbond_atom_site_label_H
_geom_hbond_atom_site_label_A
_geom_hbond_site_symmetry_A
_geom_hbond_distance_DH
_geom_hbond_distance_HA
_geom_hbond_distance_DA
_geom_hbond_angle_DHA
_geom_hbond_publ_flag
N1 H1n1 F4 3_767 0.863(14) 2.231(16) 3.0069(12) 149.5(13) yes
N1 H2n1 F4 2_746 0.828(18) 2.230(16) 2.9666(13) 148.5(14) yes
N2 H1n2 O1 4_554 0.833(17) 2.070(15) 2.7981(12) 145.7(12) yes
N3 H1n3 F4 2_646 0.873(15) 2.104(14) 2.9286(11) 157.4(13) yes
N3 H2n3 F3 4_555 0.850(15) 2.375(17) 2.9102(13) 121.5(12) yes
N3 H2n3 O1 . 0.850(15) 2.020(13) 2.6555(11) 130.9(15) yes
N4 H1n4 F1 2_646 0.844(15) 2.229(16) 3.0499(12) 164.5(13) yes
N4 H2n4 F2 4_554 0.812(17) 2.299(15) 2.9700(13) 140.4(12) yes
N1 H2n1 F1 1_655 0.828(18) 2.488(16) 2.9927(13) 120.4(12) yes
N3 H2n3 F3 4_555 0.850(15) 2.375(17) 2.9102(13) 121.5(12) yes
N4 H2n4 O1 4_554 0.812(17) 2.655(15) 3.1813(13) 123.9(11) yes
